data_1543838
loop_
_publ_author_name
'Naito, Wakana'
'Yasuda, Nobuhiro'
'Morimoto, Tatsuki'
'Shigeta, Yasuteru'
'Takaya, Hikaru'
'Hisaki, Ichiro'
'Maeda, Hiromitsu'

_publ_section_title
;
 Doubly N-Methylated Porphyrinoids.
;
_journal_issue 12
_journal_name_full 'Organic letters'
_journal_page_first 3006
_journal_page_last 3009
_journal_paper_doi 10.1021/acs.orglett.6b01377
_journal_volume 18
_journal_year 2016
_chemical_formula_moiety 'C39 H15 F15 N4'
_chemical_formula_sum 'C39 H15 F15 N4'
_chemical_formula_weight 824.55
_chemical_name_systematic 5,10,15-Tris(pentafluorophenyl)-21,22-dimethylcorrole
_space_group_crystal_system orthorhombic
_space_group_IT_number 43
_space_group_name_Hall 'F 2 -2d'
_space_group_name_H-M_alt 'F d d 2'
_symmetry_space_group_name_Hall 'F 2 -2d'
_symmetry_space_group_name_H-M 'F d d 2'
_atom_sites_solution_hydrogens geom
_audit_creation_method SHELXL-2014/7
_cell_angle_alpha 90
_cell_angle_beta 90
_cell_angle_gamma 90
_cell_formula_units_Z 16
_cell_length_a 29.84(3)
_cell_length_b 85.63(7)
_cell_length_c 5.440(4)
_cell_measurement_reflns_used 25113
_cell_measurement_temperature 100(2)
_cell_measurement_theta_max 27.913
_cell_measurement_theta_min 1.830
_cell_volume 13900(2)
_computing_cell_refinement 'Rapid Auto(Rigaku)'
_computing_data_collection 'Rapid Auto(Rigaku)'
_computing_data_reduction 'Rapid Auto(Rigaku)'
_computing_structure_refinement 'SHELXL-2014/7 (Sheldrick, 2014)'
_computing_structure_solution 'SHELXS-97 (Sheldrick, 1990)'
_diffrn_ambient_temperature 100(2)
_diffrn_detector_area_resol_mean 29
_diffrn_measured_fraction_theta_full 0.945
_diffrn_measured_fraction_theta_max 0.945
_diffrn_measurement_device_type 'Rigaku Saturn 724'
_diffrn_measurement_method 'Oscillation Photograph'
_diffrn_radiation_monochromator 'Si(111) Channel Cut'
_diffrn_radiation_source 'synchrotron radiation SPring-8 BL40XU'
_diffrn_radiation_type Synchrotron
_diffrn_radiation_wavelength 0.78203
_diffrn_reflns_av_R_equivalents 0.2101
_diffrn_reflns_av_unetI/netI 0.6322
_diffrn_reflns_Laue_measured_fraction_full 0.945
_diffrn_reflns_Laue_measured_fraction_max 0.945
_diffrn_reflns_limit_h_max 34
_diffrn_reflns_limit_h_min -33
_diffrn_reflns_limit_k_max 100
_diffrn_reflns_limit_k_min -98
_diffrn_reflns_limit_l_max 6
_diffrn_reflns_limit_l_min -6
_diffrn_reflns_number 25113
_diffrn_reflns_point_group_measured_fraction_full 0.915
_diffrn_reflns_point_group_measured_fraction_max 0.915
_diffrn_reflns_theta_full 27.917
_diffrn_reflns_theta_max 27.917
_diffrn_reflns_theta_min 1.830
_exptl_absorpt_coefficient_mu 0.189
_exptl_absorpt_correction_T_max 1.000
_exptl_absorpt_correction_T_min 0.174
_exptl_absorpt_correction_type multi-scan
_exptl_absorpt_process_details 'ABSCOR (T.Higashi, 2001)'
_exptl_crystal_colour Green
_exptl_crystal_density_diffrn 1.576
_exptl_crystal_description Needle
_exptl_crystal_F_000 6592
_exptl_crystal_size_max 0.200
_exptl_crystal_size_mid 0.020
_exptl_crystal_size_min 0.020
_refine_diff_density_max 0.267
_refine_diff_density_min -0.333
_refine_diff_density_rms 0.070
_refine_ls_abs_structure_details
;
 Flack x determined using 542 quotients [(I+)-(I-)]/[(I+)+(I-)]
 (Parsons, Flack and Wagner, Acta Cryst. B69 (2013) 249-259).
;
_refine_ls_abs_structure_Flack 2.0(10)
_refine_ls_extinction_method none
_refine_ls_goodness_of_fit_ref 0.736
_refine_ls_hydrogen_treatment constr
_refine_ls_matrix_type full
_refine_ls_number_parameters 533
_refine_ls_number_reflns 5727
_refine_ls_number_restraints 1
_refine_ls_restrained_S_all 0.736
_refine_ls_R_factor_all 0.1793
_refine_ls_R_factor_gt 0.0658
_refine_ls_shift/su_max <0.001
_refine_ls_shift/su_mean <0.001
_refine_ls_structure_factor_coef Fsqd
_refine_ls_weighting_details 'w=1/[s^2^(Fo^2^)+(0.0238P)^2^] where P=(Fo^2^+2Fc^2^)/3'
_refine_ls_weighting_scheme calc
_refine_ls_wR_factor_gt 0.1219
_refine_ls_wR_factor_ref 0.1463
_reflns_Friedel_coverage 0.738
_reflns_Friedel_fraction_full 0.878
_reflns_Friedel_fraction_max 0.877
_reflns_number_gt 2002
_reflns_number_total 5727
_reflns_threshold_expression 'I > 2s(I)'
_cod_data_source_file ol6b01377_si_002.cif
_cod_data_source_block 3a
_cod_original_cell_volume 13903(20)
_cod_database_code 1543838
_shelx_shelxl_version_number 2014/7
_shelx_space_group_comment
;
The symmetry employed for this shelxl refinement is uniquely defined
by the following loop, which should always be used as a source of
symmetry information in preference to the above space-group names.
They are only intended as comments.
;
_shelx_estimated_absorpt_t_min 0.963
_shelx_estimated_absorpt_t_max 0.996

loop_
_space_group_symop_operation_xyz
'x, y, z'
'-x, -y, z'
'-x+1/4, y+1/4, z+1/4'
'x+1/4, -y+1/4, z+1/4'
'x, y+1/2, z+1/2'
'-x, -y+1/2, z+1/2'
'-x+1/4, y+3/4, z+3/4'
'x+1/4, -y+3/4, z+3/4'
'x+1/2, y, z+1/2'
'-x+1/2, -y, z+1/2'
'-x+3/4, y+1/4, z+3/4'
'x+3/4, -y+1/4, z+3/4'
'x+1/2, y+1/2, z'
'-x+1/2, -y+1/2, z'
'-x+3/4, y+3/4, z+1/4'
'x+3/4, -y+3/4, z+1/4'

loop_
_atom_site_label
_atom_site_type_symbol
_atom_site_fract_x
_atom_site_fract_y
_atom_site_fract_z
_atom_site_U_iso_or_equiv
_atom_site_adp_type
_atom_site_occupancy
_atom_site_site_symmetry_order
_atom_site_calc_flag
_atom_site_refinement_flags_posn
_atom_site_refinement_flags_adp
_atom_site_refinement_flags_occupancy
_atom_site_disorder_assembly
_atom_site_disorder_group
F0 F 0.44761(15) 0.12076(6) 0.2685(11) 0.0600(17) Uani 1 1 d . . . . .
F1 F 0.36706(17) 0.13809(7) -0.4388(11) 0.0711(19) Uani 1 1 d . . . . .
F2 F 0.50674(16) 0.14444(6) 0.2111(10) 0.0532(16) Uani 1 1 d . . . . .
F14 F 0.79596(18) 0.16925(9) -0.7140(11) 0.085(2) Uani 1 1 d . . . . .
F3 F 0.42553(17) 0.16210(8) -0.4969(12) 0.083(2) Uani 1 1 d . . . . .
F4 F 0.69523(16) 0.15504(6) 0.1074(11) 0.0504(15) Uani 1 1 d . . . . .
F5 F 0.76958(16) 0.13804(6) 0.0006(13) 0.0696(19) Uani 1 1 d . . . . .
F6 F 0.37610(15) 0.11770(6) -0.0523(11) 0.0568(16) Uani 1 1 d . . . . .
F7 F 0.61444(18) 0.26428(6) -0.2443(12) 0.0676(18) Uani 1 1 d . . . . .
F8 F 0.71965(18) 0.18556(8) -0.6178(10) 0.080(2) Uani 1 1 d . . . . .
F9 F 0.6497(2) 0.29192(8) -0.0976(17) 0.099(3) Uani 1 1 d . . . . .
F10 F 0.82077(17) 0.14497(7) -0.4118(12) 0.075(2) Uani 1 1 d . . . . .
C18 C 0.7710(3) 0.16573(15) -0.512(2) 0.056(3) Uani 1 1 d . . . . .
F11 F 0.7010(2) 0.29345(9) 0.3297(16) 0.109(3) Uani 1 1 d . . . . .
C1 C 0.6218(3) 0.17179(12) -0.2129(19) 0.046(3) Uani 1 1 d . . . . .
C2 C 0.6532(3) 0.22191(13) -0.0399(19) 0.047(3) Uani 1 1 d . . . . .
C3 C 0.6695(3) 0.19631(12) -0.1278(17) 0.043(3) Uani 1 1 d . . . . .
C19 C 0.4019(3) 0.13988(13) -0.2772(19) 0.048(3) Uani 1 1 d . . . . .
F12 F 0.7187(2) 0.26692(10) 0.5878(14) 0.114(3) Uani 1 1 d . . . . .
C20 C 0.6578(4) 0.27869(15) 0.036(3) 0.064(3) Uani 1 1 d . . . . .
C5 C 0.4995(3) 0.16814(11) -0.161(2) 0.049(3) Uani 1 1 d . . . . .
C21 C 0.6759(4) 0.25227(17) 0.294(2) 0.069(4) Uani 1 1 d . . . . .
C22 C 0.6633(3) 0.18054(12) -0.1902(17) 0.042(3) Uani 1 1 d . . . . .
C6 C 0.5111(3) 0.22308(13) -0.026(2) 0.055(3) Uani 1 1 d . . . . .
C23 C 0.7189(3) 0.15856(11) -0.101(2) 0.045(3) Uani 1 1 d . . . . .
C24 C 0.4681(3) 0.15427(11) -0.1473(19) 0.044(3) Uani 1 1 d . . . . .
C25 C 0.6484(3) 0.25049(14) 0.088(2) 0.049(3) Uani 1 1 d . . . . .
C26 C 0.4067(3) 0.12936(12) -0.081(2) 0.045(3) Uani 1 1 d . . . . .
C27 C 0.4318(3) 0.15208(14) -0.301(2) 0.057(3) Uani 1 1 d . . . . .
C8 C 0.5778(3) 0.23455(12) 0.010(2) 0.049(3) Uani 1 1 d . . . . .
C28 C 0.6399(3) 0.26448(14) -0.029(2) 0.060(3) Uani 1 1 d . . . . .
F13 F 0.6844(2) 0.23901(9) 0.4346(13) 0.090(2) Uani 1 1 d . . . . .
C10 C 0.5468(3) 0.16571(11) -0.2028(19) 0.046(3) Uani 1 1 d . . . . .
C29 C 0.4721(3) 0.14329(11) 0.0455(17) 0.038(2) Uani 1 1 d . . . . .
C30 C 0.6839(4) 0.27920(17) 0.252(3) 0.079(4) Uani 1 1 d . . . . .
C31 C 0.4428(3) 0.13097(12) 0.0738(19) 0.045(3) Uani 1 1 d . . . . .
C32 C 0.7569(3) 0.15010(12) -0.151(2) 0.056(3) Uani 1 1 d . . . . .
C13 C 0.6266(3) 0.23528(12) 0.012(2) 0.052(3) Uani 1 1 d . . . . .
C34 C 0.7046(3) 0.17119(12) -0.249(2) 0.048(3) Uani 1 1 d . . . . .
C35 C 0.6933(4) 0.2665(2) 0.373(3) 0.074(4) Uani 1 1 d . . . . .
C15 C 0.4850(3) 0.20929(14) -0.062(3) 0.071(4) Uani 1 1 d . . . . .
C36 C 0.4808(3) 0.18299(13) -0.121(3) 0.075(5) Uani 1 1 d . . . . .
C39 C 0.7321(3) 0.17410(14) -0.451(2) 0.062(3) Uani 1 1 d . . . . .
C40 C 0.7828(3) 0.15356(15) -0.354(2) 0.061(3) Uani 1 1 d . . . . .
C38 C 0.5229(6) 0.1987(2) -0.400(4) 0.050(6) Uani 0.5 1 d . . P A 1
H38A H 0.5556 0.1975 -0.3946 0.074 Uiso 0.5 1 calc R U P A 1
H38B H 0.5153 0.2096 -0.4355 0.074 Uiso 0.5 1 calc R U P A 1
H38C H 0.5106 0.1919 -0.5280 0.074 Uiso 0.5 1 calc R U P A 1
N0A N 0.5057(8) 0.1947(3) -0.183(5) 0.035(8) Uiso 0.5 1 d . . P A 1
C17A C 0.4475(6) 0.1879(2) 0.109(4) 0.043(5) Uiso 0.5 1 d . . P A 1
H17A H 0.4288 0.1810 0.1986 0.051 Uiso 0.5 1 calc R U P A 1
C45A C 0.4512(6) 0.2046(2) 0.152(4) 0.042(5) Uiso 0.5 1 d . . P A 1
H45A H 0.4374 0.2110 0.2735 0.050 Uiso 0.5 1 calc R U P A 1
N0B N 0.5034(8) 0.1982(3) -0.148(4) 0.032(7) Uiso 0.5 1 d . . P A 2
H0B H 0.5292 0.1991 -0.2247 0.038 Uiso 0.25 1 calc R U P A 2
C17B C 0.4351(6) 0.1881(2) -0.100(3) 0.045(5) Uiso 0.5 1 d . . P A 2
H17B H 0.4086 0.1820 -0.1132 0.054 Uiso 0.5 1 calc R U P A 2
C45B C 0.4384(6) 0.2037(2) -0.057(4) 0.043(5) Uiso 0.5 1 d . . P A 2
H45B H 0.4134 0.2102 -0.0269 0.052 Uiso 0.5 1 calc R U P A 2
C42 C 0.5704(6) 0.2186(2) -0.386(3) 0.047(6) Uani 0.5 1 d . . P B 3
H42A H 0.5808 0.2078 -0.3852 0.071 Uiso 0.5 1 calc R U P B 3
H42B H 0.5953 0.2255 -0.4310 0.071 Uiso 0.5 1 calc R U P B 3
H42C H 0.5462 0.2198 -0.5063 0.071 Uiso 0.5 1 calc R U P B 3
N1A N 0.5544(6) 0.2227(2) -0.148(4) 0.027(6) Uiso 0.5 1 d . . P B 3
C4A C 0.5041(8) 0.2330(3) 0.141(5) 0.046(7) Uiso 0.5 1 d . . P B 3
H4A H 0.4763 0.2351 0.2201 0.055 Uiso 0.5 1 calc R U P B 3
C16A C 0.5467(8) 0.2406(3) 0.188(5) 0.059(8) Uiso 0.5 1 d . . P B 3
H16A H 0.5528 0.2481 0.3126 0.071 Uiso 0.5 1 calc R U P B 3
N1B N 0.5570(7) 0.2231(2) -0.058(4) 0.035(6) Uiso 0.5 1 d . . P B 4
H1B H 0.5708 0.2151 -0.1257 0.042 Uiso 0.25 1 calc R U P B 4
C4B C 0.5050(8) 0.2388(3) 0.119(5) 0.046(7) Uiso 0.5 1 d . . P B 4
H4B H 0.4777 0.2425 0.1883 0.055 Uiso 0.5 1 calc R U P B 4
C16B C 0.5470(7) 0.2469(3) 0.129(4) 0.049(7) Uiso 0.5 1 d . . P B 4
H16B H 0.5539 0.2569 0.1921 0.059 Uiso 0.5 1 calc R U P B 4
C43 C 0.5774(6) 0.1842(2) 0.160(3) 0.043(5) Uani 0.5 1 d . . P C 5
H43A H 0.6073 0.1844 0.2342 0.064 Uiso 0.5 1 calc R U P C 5
H43B H 0.5575 0.1777 0.2609 0.064 Uiso 0.5 1 calc R U P C 5
H43C H 0.5654 0.1948 0.1514 0.064 Uiso 0.5 1 calc R U P C 5
N2A N 0.5803(6) 0.17758(19) -0.089(4) 0.035(5) Uiso 0.5 1 d . . P C 5
C9A C 0.6153(7) 0.1592(2) -0.355(4) 0.040(6) Uiso 0.5 1 d . . P C 5
H9A H 0.6373 0.1539 -0.4495 0.047 Uiso 0.5 1 calc R U P C 5
C12A C 0.5699(8) 0.1556(3) -0.338(5) 0.052(7) Uiso 0.5 1 d . . P C 5
H12A H 0.5568 0.1467 -0.4155 0.063 Uiso 0.5 1 calc R U P C 5
N2B N 0.5780(6) 0.1764(2) -0.194(3) 0.034(5) Uiso 0.5 1 d . . P C 6
H2B H 0.5711 0.1863 -0.1758 0.041 Uiso 0.25 1 calc R U P C 6
C9B C 0.6158(7) 0.1537(2) -0.262(4) 0.041(6) Uiso 0.5 1 d . . P C 6
H9B H 0.6393 0.1464 -0.2884 0.049 Uiso 0.5 1 calc R U P C 6
C12B C 0.5696(7) 0.1504(3) -0.259(4) 0.038(6) Uiso 0.5 1 d . . P C 6
H12B H 0.5557 0.1406 -0.2862 0.045 Uiso 0.5 1 calc R U P C 6
C44 C 0.6078(6) 0.2000(2) 0.183(3) 0.043(5) Uani 0.5 1 d . . P D 7
H44A H 0.6174 0.1896 0.2357 0.065 Uiso 0.5 1 calc R U P D 7
H44B H 0.5763 0.1997 0.1335 0.065 Uiso 0.5 1 calc R U P D 7
H44C H 0.6114 0.2074 0.3199 0.065 Uiso 0.5 1 calc R U P D 7
N3A N 0.6364(7) 0.2053(2) -0.033(4) 0.039(7) Uiso 0.5 1 d . . P D 7
C0A C 0.7094(8) 0.2040(2) -0.180(4) 0.039(7) Uiso 0.5 1 d . . P D 7
H0A H 0.7369 0.1998 -0.2380 0.047 Uiso 0.5 1 calc R U P D 7
C14A C 0.6984(8) 0.2196(3) -0.127(4) 0.042(7) Uiso 0.5 1 d . . P D 7
H14A H 0.7191 0.2279 -0.1455 0.050 Uiso 0.5 1 calc R U P D 7
N3B N 0.6346(7) 0.2089(3) -0.095(4) 0.041(7) Uiso 0.5 1 d . . P D 8
H3B H 0.6056 0.2074 -0.1112 0.049 Uiso 0.25 1 calc R U P D 8
C0B C 0.7114(7) 0.2066(2) -0.087(4) 0.035(6) Uiso 0.5 1 d . . P D 8
H0B1 H 0.7411 0.2026 -0.0971 0.042 Uiso 0.5 1 calc R U P D 8
C14B C 0.7023(7) 0.2214(2) -0.036(4) 0.034(6) Uiso 0.5 1 d . . P D 8
H14B H 0.7227 0.2297 -0.0050 0.041 Uiso 0.5 1 calc R U P D 8

loop_
_atom_site_aniso_label
_atom_site_aniso_U_11
_atom_site_aniso_U_22
_atom_site_aniso_U_33
_atom_site_aniso_U_23
_atom_site_aniso_U_13
_atom_site_aniso_U_12
F0 0.037(3) 0.070(4) 0.073(5) 0.016(4) -0.009(3) -0.006(3)
F1 0.032(4) 0.124(6) 0.057(4) 0.006(4) -0.015(3) -0.005(3)
F2 0.039(3) 0.073(4) 0.048(4) 0.011(3) -0.016(3) -0.015(3)
F14 0.034(4) 0.185(7) 0.036(4) -0.015(4) 0.009(3) 0.009(4)
F3 0.038(4) 0.126(6) 0.086(5) 0.045(5) 0.003(4) 0.008(3)
F4 0.034(3) 0.059(4) 0.058(4) 0.004(3) 0.008(3) 0.000(3)
F5 0.034(3) 0.053(4) 0.123(6) 0.005(4) 0.003(4) 0.007(3)
F6 0.033(3) 0.052(4) 0.086(5) -0.007(3) 0.005(3) -0.004(3)
F7 0.057(4) 0.060(4) 0.085(5) 0.000(4) -0.018(4) 0.011(3)
F8 0.028(4) 0.162(7) 0.049(4) 0.026(5) 0.005(3) 0.016(4)
F9 0.078(5) 0.059(5) 0.160(8) -0.013(5) -0.018(5) -0.001(4)
F10 0.026(3) 0.108(5) 0.093(5) -0.033(4) -0.003(4) 0.016(3)
C18 0.010(6) 0.120(11) 0.038(8) -0.019(7) 0.007(6) -0.002(6)
F11 0.062(4) 0.115(6) 0.150(8) -0.061(6) 0.012(5) -0.036(4)
C1 0.019(6) 0.070(7) 0.049(7) 0.003(6) 0.001(5) 0.006(5)
C2 0.015(6) 0.082(9) 0.044(7) 0.003(6) 0.005(5) 0.006(5)
C3 0.027(6) 0.070(8) 0.031(7) 0.003(5) 0.000(5) 0.003(5)
C19 0.011(6) 0.090(9) 0.041(8) -0.003(6) -0.008(5) 0.012(5)
F12 0.077(5) 0.185(9) 0.079(6) -0.025(5) -0.017(5) -0.056(5)
C20 0.030(7) 0.070(9) 0.092(11) -0.007(8) 0.002(7) -0.002(6)
C5 0.022(6) 0.052(7) 0.074(8) 0.012(6) 0.014(6) -0.002(5)
C21 0.040(8) 0.100(11) 0.066(10) 0.010(8) 0.008(7) -0.010(7)
C22 0.023(6) 0.064(7) 0.038(7) 0.009(5) 0.002(5) 0.006(5)
C6 0.017(6) 0.064(8) 0.083(9) 0.022(7) 0.000(6) 0.012(5)
C23 0.027(7) 0.053(7) 0.054(8) -0.013(6) -0.011(6) 0.007(5)
C24 0.020(6) 0.056(7) 0.055(8) 0.007(6) 0.007(5) 0.007(4)
C25 0.010(6) 0.093(9) 0.045(7) -0.018(6) -0.004(5) -0.006(5)
C26 0.030(7) 0.049(7) 0.057(8) -0.009(6) 0.002(6) 0.004(5)
C27 0.037(8) 0.080(9) 0.054(8) 0.012(7) -0.002(6) 0.009(6)
C8 0.040(7) 0.052(7) 0.054(8) -0.003(6) -0.001(6) 0.003(5)
C28 0.034(7) 0.056(8) 0.091(10) -0.006(7) -0.013(7) 0.007(5)
F13 0.069(5) 0.140(7) 0.061(5) 0.019(5) -0.027(4) -0.029(4)
C10 0.028(6) 0.054(7) 0.055(8) 0.009(5) 0.005(6) 0.001(4)
C29 0.026(6) 0.058(7) 0.031(7) -0.002(5) -0.013(5) 0.000(5)
C30 0.022(8) 0.094(12) 0.122(14) -0.030(10) 0.009(8) -0.019(7)
C31 0.029(7) 0.066(8) 0.041(7) -0.005(6) -0.004(6) 0.012(5)
C32 0.036(7) 0.055(7) 0.077(9) -0.012(7) 0.002(7) 0.007(5)
C13 0.026(7) 0.071(8) 0.059(8) -0.003(6) 0.005(6) 0.001(5)
C34 0.010(6) 0.082(8) 0.052(8) -0.016(6) 0.007(5) 0.003(5)
C35 0.030(8) 0.124(13) 0.067(11) -0.024(9) -0.007(7) -0.027(8)
C15 0.031(7) 0.051(8) 0.131(12) 0.031(7) 0.004(8) 0.003(5)
C36 0.022(6) 0.050(7) 0.153(14) 0.017(8) 0.010(7) 0.002(5)
C39 0.032(7) 0.109(10) 0.046(8) 0.004(7) 0.001(7) 0.024(6)
C40 0.018(7) 0.091(10) 0.073(10) -0.033(8) -0.005(7) 0.010(6)
C38 0.040(13) 0.062(15) 0.047(15) -0.005(11) -0.003(11) 0.000(10)
C42 0.030(12) 0.069(16) 0.043(15) 0.016(11) 0.011(11) -0.001(9)
C43 0.047(13) 0.057(14) 0.025(13) 0.001(10) 0.004(10) 0.000(10)
C44 0.027(12) 0.063(15) 0.039(14) -0.005(10) 0.002(10) 0.010(9)

loop_
_atom_type_symbol
_atom_type_description
_atom_type_scat_dispersion_real
_atom_type_scat_dispersion_imag
_atom_type_scat_source
C C -0.0020 0.0020 'International Tables Vol C Tables 4.2.6.8 and 6.1.1.4'
H H 0.0000 0.0000 'International Tables Vol C Tables 4.2.6.8 and 6.1.1.4'
F F -0.0053 0.0127 'International Tables Vol C Tables 4.2.6.8 and 6.1.1.4'
N N -0.0031 0.0041 'International Tables Vol C Tables 4.2.6.8 and 6.1.1.4'

loop_
_geom_angle_atom_site_label_1
_geom_angle_atom_site_label_2
_geom_angle_atom_site_label_3
_geom_angle
F14 C18 C40 121.7(10)
F14 C18 C39 122.0(12)
C40 C18 C39 116.3(11)
C9A C1 C22 125.9(12)
N2B C1 C22 131.3(11)
C9A C1 N2A 114.0(13)
C22 C1 N2A 119.8(11)
N2B C1 C9B 100.7(11)
C22 C1 C9B 128.0(10)
N3B C2 C13 120.5(13)
C13 C2 C14A 134.3(13)
N3B C2 C14B 114.1(15)
C13 C2 C14B 125.4(12)
C13 C2 N3A 124.8(11)
C14A C2 N3A 100.8(13)
N3A C3 C0A 115.6(15)
N3A C3 C22 122.9(12)
C0A C3 C22 121.2(12)
C22 C3 N3B 128.6(12)
C22 C3 C0B 133.5(12)
N3B C3 C0B 97.8(13)
F1 C19 C27 120.9(10)
F1 C19 C26 119.6(10)
C27 C19 C26 119.5(10)
F9 C20 C28 121.8(12)
F9 C20 C30 120.9(12)
C28 C20 C30 117.3(13)
C36 C5 C10 122.8(9)
C36 C5 C24 117.1(8)
C10 C5 C24 120.0(9)
C35 C21 F13 118.3(13)
C35 C21 C25 124.3(13)
F13 C21 C25 117.3(11)
C3 C22 C1 128.9(8)
C3 C22 C34 117.1(8)
C1 C22 C34 114.0(9)
C4A C6 C15 124.4(16)
N1B C6 C15 121.7(12)
C4A C6 N1A 119.5(17)
C15 C6 N1A 113.8(12)
N1B C6 C4B 100.2(13)
C15 C6 C4B 135.6(13)
F4 C23 C32 118.3(10)
F4 C23 C34 119.0(9)
C32 C23 C34 122.6(11)
C27 C24 C29 115.2(9)
C27 C24 C5 124.1(10)
C29 C24 C5 120.4(9)
C28 C25 C21 112.7(11)
C28 C25 C13 122.6(10)
C21 C25 C13 124.5(11)
F6 C26 C31 121.9(10)
F6 C26 C19 119.3(9)
C31 C26 C19 118.8(9)
F3 C27 C19 117.3(10)
F3 C27 C24 119.2(10)
C19 C27 C24 123.4(11)
N1B C8 C13 123.1(13)
C16A C8 C13 128.5(13)
C16A C8 N1A 109.3(14)
C13 C8 N1A 119.9(10)
N1B C8 C16B 112.0(15)
C13 C8 C16B 124.3(12)
C20 C28 C25 125.1(12)
C20 C28 F7 116.1(11)
C25 C28 F7 118.6(10)
N2B C10 C5 126.3(12)
C12A C10 C5 133.3(14)
N2B C10 C12B 107.0(13)
C5 C10 C12B 126.7(11)
C12A C10 N2A 108.3(14)
C5 C10 N2A 118.2(11)
F2 C29 C31 117.3(9)
F2 C29 C24 120.1(8)
C31 C29 C24 122.6(9)
C35 C30 F11 120.1(15)
C35 C30 C20 120.8(13)
F11 C30 C20 119.0(15)
C26 C31 C29 120.3(10)
C26 C31 F0 119.3(9)
C29 C31 F0 120.3(9)
F5 C32 C23 120.3(11)
F5 C32 C40 119.2(10)
C23 C32 C40 120.5(11)
C2 C13 C8 121.4(9)
C2 C13 C25 120.5(9)
C8 C13 C25 117.9(9)
C39 C34 C23 114.1(9)
C39 C34 C22 123.6(10)
C23 C34 C22 122.3(9)
C30 C35 C21 119.7(14)
C30 C35 F12 121.1(14)
C21 C35 F12 119.2(15)
N0B C15 C6 117.4(16)
N0B C15 C45B 100.6(17)
C6 C15 C45B 141.6(12)
C6 C15 N0A 120.7(13)
C6 C15 C45A 116.8(13)
N0A C15 C45A 111.2(13)
N0A C36 C5 115.5(14)
C5 C36 C17B 131.7(11)
C5 C36 N0B 127.1(14)
C17B C36 N0B 99.8(13)
N0A C36 C17A 110.3(15)
C5 C36 C17A 126.2(11)
F8 C39 C34 119.0(9)
F8 C39 C18 115.3(11)
C34 C39 C18 125.6(11)
C32 C40 F10 121.6(12)
C32 C40 C18 120.9(10)
F10 C40 C18 117.5(11)
C36 N0A C38 131(2)
C36 N0A C15 106.6(17)
C38 N0A C15 108.7(19)
C45A C17A C36 109.1(15)
C17A C45A C15 100.2(15)
C15 N0B C36 117(2)
C45B C17B C36 104.1(15)
C17B C45B C15 112.9(16)
C42 N1A C6 136.0(18)
C42 N1A C8 121.9(16)
C6 N1A C8 97.9(13)
C6 C4A C16A 107(2)
C8 C16A C4A 106(2)
C8 N1B C6 117.9(17)
C16B C4B C6 109.2(19)
C4B C16B C8 100.2(18)
C43 N2A C1 126.2(16)
C43 N2A C10 125.4(16)
C1 N2A C10 97.9(12)
C1 C9A C12A 106.5(18)
C10 C12A C9A 113(2)
C10 N2B C1 118.6(14)
C12B C9B C1 107.9(16)
C9B C12B C10 105.6(16)
C3 N3A C2 106.6(15)
C3 N3A C44 122.2(17)
C2 N3A C44 119.0(16)
C3 C0A C14A 102.0(19)
C0A C14A C2 114.7(19)
C2 N3B C3 110.6(16)
C14B C0B C3 114.1(18)
C0B C14B C2 103.4(18)

loop_
_geom_bond_atom_site_label_1
_geom_bond_atom_site_label_2
_geom_bond_distance
F0 C31 1.381(11)
F1 C19 1.370(10)
F2 C29 1.375(9)
F14 C18 1.359(11)
F3 C27 1.379(12)
F4 C23 1.367(11)
F5 C32 1.373(12)
F6 C26 1.363(10)
F7 C28 1.393(13)
F8 C39 1.386(12)
F9 C20 1.368(13)
F10 C40 1.387(10)
C18 C40 1.396(15)
C18 C39 1.406(13)
F11 C30 1.389(13)
C1 C9A 1.34(2)
C1 N2B 1.368(19)
C1 C22 1.452(12)
C1 N2A 1.50(2)
C1 C9B 1.58(2)
C2 N3B 1.28(2)
C2 C13 1.420(13)
C2 C14A 1.44(2)
C2 C14B 1.47(2)
C2 N3A 1.51(2)
C3 N3A 1.35(2)
C3 C0A 1.39(2)
C3 C22 1.405(12)
C3 N3B 1.51(2)
C3 C0B 1.54(2)
C19 C27 1.380(13)
C19 C26 1.403(13)
F12 C35 1.395(13)
C20 C28 1.376(14)
C20 C30 1.409(18)
C5 C36 1.406(13)
C5 C10 1.444(11)
C5 C24 1.515(12)
C21 C35 1.389(17)
C21 F13 1.393(13)
C21 C25 1.394(15)
C22 C34 1.503(12)
C6 C4A 1.26(3)
C6 N1B 1.38(2)
C6 C15 1.429(14)
C6 N1A 1.45(2)
C6 C4B 1.57(3)
C23 C32 1.375(12)
C23 C34 1.414(14)
C24 C27 1.384(13)
C24 C29 1.414(12)
C25 C28 1.382(14)
C25 C13 1.515(14)
C26 C31 1.374(12)
C8 N1B 1.22(2)
C8 C16A 1.44(3)
C8 C13 1.459(12)
C8 N1A 1.50(2)
C8 C16B 1.54(2)
C10 N2B 1.306(18)
C10 C12A 1.33(2)
C10 C12B 1.51(2)
C10 N2A 1.55(2)
C29 C31 1.379(13)
C30 C35 1.305(17)
C32 C40 1.381(15)
C34 C39 1.397(14)
C15 N0B 1.19(2)
C15 C45B 1.471(19)
C15 N0A 1.54(2)
C15 C45A 1.59(2)
C36 N0A 1.29(2)
C36 C17B 1.44(2)
C36 N0B 1.48(3)
C36 C17A 1.65(2)
C38 N0A 1.33(3)
C17A C45A 1.45(2)
C17B C45B 1.35(2)
C42 N1A 1.43(2)
C4A C16A 1.45(3)
C4B C16B 1.43(3)
C43 N2A 1.47(2)
C9A C12A 1.39(3)
C9B C12B 1.41(3)
C44 N3A 1.52(2)
C0A C14A 1.40(3)
C0B C14B 1.33(3)

loop_
_geom_torsion_atom_site_label_1
_geom_torsion_atom_site_label_2
_geom_torsion_atom_site_label_3
_geom_torsion_atom_site_label_4
_geom_torsion
N3A C3 C22 C1 12.8(19)
C0A C3 C22 C1 -161.6(14)
N3B C3 C22 C1 -7.5(19)
C0B C3 C22 C1 176.7(14)
N3A C3 C22 C34 -168.9(13)
C0A C3 C22 C34 16.8(17)
N3B C3 C22 C34 170.9(13)
C0B C3 C22 C34 -5.0(19)
C9A C1 C22 C3 153.1(14)
N2B C1 C22 C3 4(2)
N2A C1 C22 C3 -20.7(17)
C9B C1 C22 C3 -174.5(13)
C9A C1 C22 C34 -25.3(18)
N2B C1 C22 C34 -174.5(14)
N2A C1 C22 C34 160.9(12)
C9B C1 C22 C34 7.2(17)
C36 C5 C24 C27 61.8(15)
C10 C5 C24 C27 -121.2(12)
C36 C5 C24 C29 -112.0(11)
C10 C5 C24 C29 65.0(13)
C35 C21 C25 C28 -0.5(16)
F13 C21 C25 C28 176.2(9)
C35 C21 C25 C13 -175.4(10)
F13 C21 C25 C13 1.3(15)
F1 C19 C26 F6 -1.2(13)
C27 C19 C26 F6 177.4(9)
F1 C19 C26 C31 177.6(8)
C27 C19 C26 C31 -3.8(15)
F1 C19 C27 F3 -1.3(15)
C26 C19 C27 F3 -179.9(8)
F1 C19 C27 C24 -178.5(9)
C26 C19 C27 C24 2.9(17)
C29 C24 C27 F3 -179.1(8)
C5 C24 C27 F3 6.9(16)
C29 C24 C27 C19 -2.0(16)
C5 C24 C27 C19 -176.0(10)
F9 C20 C28 C25 176.4(10)
C30 C20 C28 C25 -5.7(18)
F9 C20 C28 F7 2.4(15)
C30 C20 C28 F7 -179.7(9)
C21 C25 C28 C20 3.3(16)
C13 C25 C28 C20 178.4(10)
C21 C25 C28 F7 177.1(9)
C13 C25 C28 F7 -7.8(15)
C36 C5 C10 N2B 4(2)
C24 C5 C10 N2B -172.5(14)
C36 C5 C10 C12A -146.7(19)
C24 C5 C10 C12A 37(2)
C36 C5 C10 C12B -177.2(15)
C24 C5 C10 C12B 6.0(19)
C36 C5 C10 N2A 27.8(17)
C24 C5 C10 N2A -149.1(12)
C27 C24 C29 F2 -179.4(8)
C5 C24 C29 F2 -5.1(13)
C27 C24 C29 C31 2.0(14)
C5 C24 C29 C31 176.3(9)
F9 C20 C30 C35 -176.9(11)
C28 C20 C30 C35 5.2(18)
F9 C20 C30 F11 0.7(16)
C28 C20 C30 F11 -177.2(10)
F6 C26 C31 C29 -177.3(9)
C19 C26 C31 C29 4.0(14)
F6 C26 C31 F0 -1.8(14)
C19 C26 C31 F0 179.5(8)
F2 C29 C31 C26 178.2(8)
C24 C29 C31 C26 -3.2(15)
F2 C29 C31 F0 2.7(13)
C24 C29 C31 F0 -178.6(8)
F4 C23 C32 F5 2.5(14)
C34 C23 C32 F5 179.3(9)
F4 C23 C32 C40 -177.8(9)
C34 C23 C32 C40 -1.1(16)
N3B C2 C13 C8 1(2)
C14A C2 C13 C8 156.8(17)
C14B C2 C13 C8 -178.3(14)
N3A C2 C13 C8 -17(2)
N3B C2 C13 C25 177.1(14)
C14A C2 C13 C25 -28(2)
C14B C2 C13 C25 -3(2)
N3A C2 C13 C25 158.2(13)
N1B C8 C13 C2 -7(2)
C16A C8 C13 C2 133.4(17)
N1A C8 C13 C2 -27.2(18)
C16B C8 C13 C2 162.6(13)
N1B C8 C13 C25 177.0(15)
C16A C8 C13 C25 -42.3(19)
N1A C8 C13 C25 157.1(12)
C16B C8 C13 C25 -13.1(18)
C28 C25 C13 C2 127.0(12)
C21 C25 C13 C2 -58.6(15)
C28 C25 C13 C8 -57.2(15)
C21 C25 C13 C8 117.2(12)
F4 C23 C34 C39 177.7(8)
C32 C23 C34 C39 1.0(15)
F4 C23 C34 C22 -2.3(15)
C32 C23 C34 C22 -179.0(9)
C3 C22 C34 C39 -65.2(13)
C1 C22 C34 C39 113.4(11)
C3 C22 C34 C23 114.7(11)
C1 C22 C34 C23 -66.7(13)
F11 C30 C35 C21 179.7(10)
C20 C30 C35 C21 -2.7(19)
F11 C30 C35 F12 3.1(19)
C20 C30 C35 F12 -179.3(9)
F13 C21 C35 C30 -176.3(11)
C25 C21 C35 C30 0.3(19)
F13 C21 C35 F12 0.3(16)
C25 C21 C35 F12 176.9(9)
C10 C5 C36 N0A 17(2)
C24 C5 C36 N0A -166.2(16)
C10 C5 C36 C17B 173.0(15)
C24 C5 C36 C17B -10(2)
C10 C5 C36 N0B 10(2)
C24 C5 C36 N0B -173.5(15)
C10 C5 C36 C17A -128.7(12)
C24 C5 C36 C17A 48.3(16)
C23 C34 C39 F8 175.8(9)
C22 C34 C39 F8 -4.2(16)
C23 C34 C39 C18 -0.3(17)
C22 C34 C39 C18 179.7(11)
F14 C18 C39 F8 3.5(16)
C40 C18 C39 F8 -176.6(10)
F14 C18 C39 C34 179.6(10)
C40 C18 C39 C34 -0.4(17)
F5 C32 C40 F10 1.2(15)
C23 C32 C40 F10 -178.5(9)
F5 C32 C40 C18 180.0(10)
C23 C32 C40 C18 0.3(16)
F14 C18 C40 C32 -179.7(9)
C39 C18 C40 C32 0.4(16)
F14 C18 C40 F10 -0.8(16)
C39 C18 C40 F10 179.2(9)
C5 C36 N0A C38 60(3)
C17A C36 N0A C38 -149(2)
C5 C36 N0A C15 -165.4(12)
C17A C36 N0A C15 -15(2)
C6 C15 N0A C36 159.5(15)
C45A C15 N0A C36 17(2)
C6 C15 N0A C38 -55(2)
C45A C15 N0A C38 162.4(16)
N0A C36 C17A C45A 8(2)
C5 C36 C17A C45A 155.0(14)
C36 C17A C45A C15 2.6(16)
C6 C15 C45A C17A -155.2(13)
N0A C15 C45A C17A -11.1(17)
C6 C15 N0B C36 163.0(13)
C45B C15 N0B C36 -23(2)
C5 C36 N0B C15 -166.3(17)
C17B C36 N0B C15 26(2)
C5 C36 C17B C45B 179.0(16)
N0B C36 C17B C45B -14.3(18)
C36 C17B C45B C15 3(2)
N0B C15 C45B C17B 12(2)
C6 C15 C45B C17B -177.0(18)
C4A C6 N1A C42 -150(2)
C15 C6 N1A C42 47(3)
C4A C6 N1A C8 6(2)
C15 C6 N1A C8 -157.3(11)
C16A C8 N1A C42 158.2(17)
C13 C8 N1A C42 -38(2)
C16A C8 N1A C6 -2.3(17)
C13 C8 N1A C6 161.7(10)
C15 C6 C4A C16A 154.3(15)
N1A C6 C4A C16A -7(3)
C13 C8 C16A C4A -163.6(15)
N1A C8 C16A C4A -1(2)
C6 C4A C16A C8 5(2)
C13 C8 N1B C6 172.8(12)
C16B C8 N1B C6 2(2)
C15 C6 N1B C8 -169.6(14)
C4B C6 N1B C8 -5(2)
N1B C6 C4B C16B 6(2)
C15 C6 C4B C16B 167.6(16)
C6 C4B C16B C8 -5(2)
N1B C8 C16B C4B 3(2)
C13 C8 C16B C4B -168.3(15)
C9A C1 N2A C43 143.5(18)
C22 C1 N2A C43 -42(2)
C9A C1 N2A C10 -2.3(17)
C22 C1 N2A C10 172.2(9)
C12A C10 N2A C43 -141.9(19)
C5 C10 N2A C43 42(2)
C12A C10 N2A C1 4.3(17)
C5 C10 N2A C1 -171.4(9)
C22 C1 C9A C12A -174.5(15)
N2A C1 C9A C12A 0(2)
C5 C10 C12A C9A 169.7(15)
N2A C10 C12A C9A -5(2)
C1 C9A C12A C10 4(3)
C5 C10 N2B C1 173.3(12)
C12B C10 N2B C1 -5(2)
C22 C1 N2B C10 -174.5(12)
C9B C1 N2B C10 4(2)
N2B C1 C9B C12B -1(2)
C22 C1 C9B C12B 177.5(14)
C1 C9B C12B C10 -2(2)
N2B C10 C12B C9B 4(2)
C5 C10 C12B C9B -174.8(14)
C0A C3 N3A C2 6(2)
C22 C3 N3A C2 -168.8(10)
C0A C3 N3A C44 -136.1(19)
C22 C3 N3A C44 49(2)
C13 C2 N3A C3 171.1(11)
C14A C2 N3A C3 -4.8(19)
C13 C2 N3A C44 -46(2)
C14A C2 N3A C44 138.6(17)
N3A C3 C0A C14A -4(2)
C22 C3 C0A C14A 170.7(14)
C3 C0A C14A C2 1(3)
C13 C2 C14A C0A -172.6(16)
N3A C2 C14A C0A 3(2)
C13 C2 N3B C3 -176.9(11)
C14B C2 N3B C3 3(2)
C22 C3 N3B C2 -179.4(11)
C0B C3 N3B C2 -2.5(19)
C22 C3 C0B C14B 178.1(15)
N3B C3 C0B C14B 1(2)
C3 C0B C14B C2 0(2)
N3B C2 C14B C0B -2(2)
C13 C2 C14B C0B 177.9(15)
